data_7202701
loop_
_publ_author_name
'Marcel Bouvet'
'Bernard Mal\'ezieux'
'Patrick Herson'
'Fran\,coise Villain'

_publ_section_title
;
 Self-organization of the 2-methoxyquinhydrone charge transfer complex
 in polar planes
;
_journal_issue 4
_journal_name_full CrystEngComm
_journal_page_first 270
_journal_paper_doi 10.1039/b700652g
_journal_volume 9
_journal_year 2007
_chemical_formula_moiety 'C7 H8 O3'
_chemical_formula_sum 'C7 H8 O3'
_chemical_formula_weight 140.14
_space_group_IT_number 14
_symmetry_cell_setting monoclinic
_symmetry_space_group_name_Hall '-P 2yn'
_symmetry_space_group_name_H-M 'P 1 21/n 1'
_atom_sites_solution_hydrogens geom
_atom_sites_solution_primary direct
_audit_creation_date 06-10-23
_audit_creation_method CRYSTALS_ver_12.84
_cell_angle_alpha 90
_cell_angle_beta 91.194(13)
_cell_angle_gamma 90
_cell_formula_units_Z 4
_cell_length_a 4.9678(7)
_cell_length_b 10.533(4)
_cell_length_c 13.094(2)
_cell_measurement_reflns_used 35
_cell_measurement_temperature 295
_cell_measurement_theta_max 22
_cell_measurement_theta_min 3
_cell_volume 685.0(3)
_computing_cell_refinement 'Dirax/lsq (Duisenberg & Schreurs, 1989-2000)'
_computing_data_collection 'COLLECT (Nonius, 1997-2001).'
_computing_data_reduction 'EvalCCD (Duisenberg & Schreurs 1990-2000)'
_computing_molecular_graphics 'CAMERON (Watkin et al., 1996)'
_computing_publication_material 'CRYSTALS (Betteridge et al., 2003)'
_computing_structure_refinement 'CRYSTALS (Betteridge et al., 2003)'
_computing_structure_solution 'SHELXS 86 (Sheldrick, 1986)'
_diffrn_ambient_temperature 295
_diffrn_measured_fraction_theta_full 0.993
_diffrn_measured_fraction_theta_max 0.990
_diffrn_measurement_device_type 'Nonius KappaCCD'
_diffrn_measurement_method \w
_diffrn_radiation_monochromator graphite
_diffrn_radiation_type 'Mo K\a'
_diffrn_radiation_wavelength 0.71073
_diffrn_reflns_av_R_equivalents 0.039
_diffrn_reflns_limit_h_max 6
_diffrn_reflns_limit_h_min -5
_diffrn_reflns_limit_k_max 12
_diffrn_reflns_limit_k_min -13
_diffrn_reflns_limit_l_max 17
_diffrn_reflns_limit_l_min -13
_diffrn_reflns_number 3578
_diffrn_reflns_theta_full 26.679
_diffrn_reflns_theta_max 27.505
_diffrn_reflns_theta_min 3.665
_diffrn_standards_number 0
_exptl_absorpt_coefficient_mu 0.107
_exptl_absorpt_correction_T_max 0.99
_exptl_absorpt_correction_T_min 0.99
_exptl_absorpt_correction_type multi-scan
_exptl_absorpt_process_details 'SADABS (Siemens, 1996)'
_exptl_crystal_colour colourless
_exptl_crystal_density_diffrn 1.359
_exptl_crystal_description parallelepiped
_exptl_crystal_F_000 296
_exptl_crystal_size_max 0.12
_exptl_crystal_size_mid 0.10
_exptl_crystal_size_min 0.06
_refine_diff_density_max 0.25
_refine_diff_density_min -0.28
_refine_ls_extinction_coef 110
_refine_ls_extinction_method 'Larson (1970), Equation 22'
_refine_ls_goodness_of_fit_ref 1.0549
_refine_ls_hydrogen_treatment refU
_refine_ls_matrix_type full
_refine_ls_number_parameters 93
_refine_ls_number_reflns 978
_refine_ls_number_restraints 0
_refine_ls_R_factor_all 0.0706
_refine_ls_R_factor_gt 0.0473
_refine_ls_shift/su_max 0.000562
_refine_ls_structure_factor_coef F
_refine_ls_weighting_details
;
Method, part 1, Chebychev polynomial, (Watkin, 1994, Prince, 1982)
[weight] = 1.0/[A~0~*T~0~(x)+A~1~*T~1~(x) ... +A~n-1~]*T~n-1~(x)]
where A~i~ are the Chebychev coefficients listed below and x= Fcalc/Fmax
Method = Robust Weighting (Prince, 1982)
W = [weight] * [1-(deltaF/6*sigmaF)^2^]^2^
A~i~ are:
1.71 0.783 1.20
;
_refine_ls_weighting_scheme calc
_refine_ls_wR_factor_all 0.0756
_refine_ls_wR_factor_gt 0.0595
_refine_ls_wR_factor_ref 0.0595
_reflns_limit_h_max 6
_reflns_limit_h_min -6
_reflns_limit_k_max 13
_reflns_limit_k_min 0
_reflns_limit_l_max 16
_reflns_limit_l_min 0
_reflns_number_gt 978
_reflns_number_total 1564
_reflns_threshold_expression I>3.0\s(I)
_oxford_structure_analysis_title '10230942 Compound X'
_cod_data_source_file b700652g.txt
_cod_data_source_block 2
_cod_depositor_comments
;
The following automatic conversions were performed:
'_symmetry_cell_setting' value 'Monoclinic' changed to 'monoclinic'
according to '/home/saulius/struct/CIF-dictionaries/cif_core.dic'
dictionary named 'cif_core.dic' version 2.4.1 from
2010-06-29.

'_refine_ls_hydrogen_treatment' value 'refu' changed to
'refU' according to '/home/saulius/struct/CIF-dictionaries/cif_core.dic'
dictionary named 'cif_core.dic' version 2.4.1 from 2010-06-29.

Automatic conversion script
Id: cif_fix_enum 1527 2010-12-29 10:47:43Z saulius 
;
_cod_original_sg_symbol_H-M 'P 1 21/n 1 '
_cod_database_code 7202701

loop_
_symmetry_equiv_pos_as_xyz
x,y,z
-x,-y,-z
-x+1/2,y+1/2,-z+1/2
x+1/2,-y+1/2,z+1/2

loop_
_atom_site_label
_atom_site_type_symbol
_atom_site_fract_x
_atom_site_fract_y
_atom_site_fract_z
_atom_site_U_iso_or_equiv
_atom_site_occupancy
_atom_site_adp_type
_atom_site_refinement_flags_posn
_atom_site_refinement_flags_adp
_atom_site_refinement_flags_occupancy
_atom_site_disorder_assembly
_atom_site_disorder_group
_atom_site_attached_hydrogens
C1 C 0.5213(3) 0.18888(18) 0.83841(13) 0.0330 1.0000 Uani . . . . . .
C2 C 0.5188(4) 0.2276(2) 0.94060(14) 0.0377 1.0000 Uani . . . . . .
C3 C 0.3345(4) 0.3187(2) 0.97086(13) 0.0382 1.0000 Uani . . . . . .
C4 C 0.1492(4) 0.3708(2) 0.90171(15) 0.0416 1.0000 Uani . . . . . .
C5 C 0.1543(4) 0.3324(2) 0.79941(14) 0.0390 1.0000 Uani . . . . . .
C6 C 0.3379(4) 0.24378(18) 0.76718(13) 0.0345 1.0000 Uani . . . . . .
C7 C 0.8640(4) 0.0317(2) 0.86903(18) 0.0522 1.0000 Uani . . . . . .
O1 O 0.6905(3) 0.09955(14) 0.79896(10) 0.0452 1.0000 Uani . . . . . .
O2 O 0.3245(3) 0.35967(17) 1.07213(10) 0.0538 1.0000 Uani . . . . . .
O3 O 0.3345(3) 0.20655(16) 0.66538(10) 0.0488 1.0000 Uani . . . . . .
H2 H 0.6600 0.1863 0.9861 0.069(3) 1.0000 Uiso . . . . . .
H4 H 0.0006 0.4228 0.9289 0.069(3) 1.0000 Uiso . . . . . .
H5 H 0.0225 0.3678 0.7527 0.069(3) 1.0000 Uiso . . . . . .
H6 H 0.4944 0.3434 1.1011 0.069(3) 1.0000 Uiso . . . . . .
H7 H 0.4988 0.1794 0.6509 0.069(3) 1.0000 Uiso . . . . . .
H72 H 0.9869 0.0913 0.9045 0.069(3) 1.0000 Uiso . . . . . .
H73 H 0.9700 -0.0300 0.8277 0.069(3) 1.0000 Uiso . . . . . .
H71 H 0.7513 -0.0137 0.9214 0.069(3) 1.0000 Uiso . . . . . .

loop_
_atom_site_aniso_label
_atom_site_aniso_U_11
_atom_site_aniso_U_22
_atom_site_aniso_U_33
_atom_site_aniso_U_23
_atom_site_aniso_U_13
_atom_site_aniso_U_12
C1 0.0259(8) 0.0415(10) 0.0314(8) 0.0017(7) -0.0018(6) -0.0010(7)
C2 0.0301(9) 0.0527(11) 0.0300(9) 0.0036(7) -0.0062(7) 0.0007(7)
C3 0.0333(9) 0.0540(11) 0.0273(8) -0.0018(8) 0.0006(6) -0.0038(8)
C4 0.0365(10) 0.0493(12) 0.0390(10) -0.0013(8) 0.0014(7) 0.0047(8)
C5 0.0350(10) 0.0475(11) 0.0341(9) 0.0046(8) -0.0072(7) 0.0045(8)
C6 0.0331(9) 0.0446(10) 0.0256(8) 0.0013(7) -0.0037(7) -0.0042(7)
C7 0.0433(11) 0.0530(12) 0.0600(13) 0.0026(11) -0.0062(9) 0.0121(10)
O1 0.0421(8) 0.0565(9) 0.0367(7) -0.0058(6) -0.0056(5) 0.0117(6)
O2 0.0452(8) 0.0865(13) 0.0295(7) -0.0133(7) -0.0013(5) 0.0049(7)
O3 0.0443(8) 0.0763(11) 0.0256(7) -0.0058(7) -0.0074(5) 0.0080(7)

loop_
_atom_type_symbol
_atom_type_scat_dispersion_real
_atom_type_scat_dispersion_imag
_atom_type_scat_Cromer_Mann_a1
_atom_type_scat_Cromer_Mann_b1
_atom_type_scat_Cromer_Mann_a2
_atom_type_scat_Cromer_Mann_b2
_atom_type_scat_Cromer_Mann_a3
_atom_type_scat_Cromer_Mann_b3
_atom_type_scat_Cromer_Mann_a4
_atom_type_scat_Cromer_Mann_b4
_atom_type_scat_Cromer_Mann_c
_atom_type_scat_source
C 0.0033 0.0016 2.3100 20.8439 1.0200 10.2075 1.5886 0.5687 0.8650 51.6512 0.2156 'International Tables Vol C 4.2.6.8 and 6.1.1.4'
H 0.0000 0.0000 0.4930 10.5109 0.3229 26.1257 0.1402 3.1424 0.0408 57.7998 0.0030 'International Tables Vol C 4.2.6.8 and 6.1.1.4'
O 0.0106 0.0060 3.0485 13.2771 2.2868 5.7011 1.5463 0.3239 0.8670 32.9089 0.2508 'International Tables Vol C 4.2.6.8 and 6.1.1.4'

loop_
_geom_angle_atom_site_label_1
_geom_angle_site_symmetry_1
_geom_angle_atom_site_label_2
_geom_angle_site_symmetry_2
_geom_angle_atom_site_label_3
_geom_angle_site_symmetry_3
_geom_angle
_geom_angle_publ_flag
C2 . C1 . C6 . 119.56(17) yes
C2 . C1 . O1 . 125.34(15) yes
C6 . C1 . O1 . 115.10(15) yes
C1 . C2 . C3 . 119.53(16) yes
C1 . C2 . H2 . 114.8 no
C3 . C2 . H2 . 125.7 no
C2 . C3 . C4 . 121.20(17) yes
C2 . C3 . O2 . 121.39(17) yes
C4 . C3 . O2 . 117.40(18) yes
C3 . C4 . C5 . 118.94(17) yes
C3 . C4 . H4 . 118.2 no
C5 . C4 . H4 . 122.1 no
C4 . C5 . C6 . 120.96(16) yes
C4 . C5 . H5 . 118.0 no
C6 . C5 . H5 . 121.0 no
C1 . C6 . C5 . 119.78(16) yes
C1 . C6 . O3 . 120.82(17) yes
C5 . C6 . O3 . 119.37(16) yes
O1 . C7 . H72 . 110.0 no
O1 . C7 . H73 . 107.0 no
H72 . C7 . H73 . 109.9 no
O1 . C7 . H71 . 109.5 no
H72 . C7 . H71 . 109.1 no
H73 . C7 . H71 . 111.2 no
C7 . O1 . C1 . 117.75(14) yes
C3 . O2 . H6 . 106.2 no
C6 . O3 . H7 . 107.6 no

loop_
_geom_bond_atom_site_label_1
_geom_bond_site_symmetry_1
_geom_bond_atom_site_label_2
_geom_bond_site_symmetry_2
_geom_bond_distance
_geom_bond_publ_flag
C1 . C2 . 1.399(3) yes
C1 . C6 . 1.414(2) yes
C1 . O1 . 1.370(2) yes
C2 . C3 . 1.390(3) yes
C2 . H2 . 1.010 no
C3 . C4 . 1.391(3) yes
C3 . O2 . 1.396(2) yes
C4 . C5 . 1.400(3) yes
C4 . H4 . 0.991 no
C5 . C6 . 1.377(3) yes
C5 . H5 . 0.962 no
C6 . O3 . 1.389(2) yes
C7 . O1 . 1.436(2) yes
C7 . H72 . 0.985 no
C7 . H73 . 1.002 no
C7 . H71 . 1.014 no
O2 . H6 . 0.934 no
O3 . H7 . 0.889 no

loop_
_cod_related_entry_id
_cod_related_entry_database
_cod_related_entry_code
1 ChemSpider 63180
